data_7036966
loop_
_publ_author_name
'Juri\'c, Marijana'
'Paji\'c, Damir'
'\<Zili\'c, Dijana'
'Rakvin, Boris'
'Mol\<canov, Kre\<simir'
'Popovi\'c, Jasminka'

_publ_section_title
;
 Magnetic order in a novel 3D oxalate-based coordination polymer
 {[Cu(bpy)3][Mn2(C2O4)3]&#x00B7;H2O}n.
;
_journal_issue 47
_journal_name_full 'Dalton transactions (Cambridge, England : 2003)'
_journal_page_first 20626
_journal_page_last 20635
_journal_paper_doi 10.1039/c5dt02933c
_journal_volume 44
_journal_year 2015
_chemical_absolute_configuration ad
_chemical_formula_moiety '2(C3 Mn O6), C30 H24 Cu N6, 0.33(O3)'
_chemical_formula_sum 'C36 H24 Cu Mn2 N6 O13'
_chemical_formula_weight 921.88
_space_group_IT_number 212
_symmetry_cell_setting cubic
_symmetry_space_group_name_Hall 'P 4acd 2ab 3'
_symmetry_space_group_name_H-M 'P 43 3 2'
_audit_creation_date 2010-09-28T13:15:25-00:00
_audit_creation_method 'WinGX routine CIF_UPDATE'
_audit_update_record
;
2015-07-09 deposited with the CCDC.
2015-10-29 downloaded from the CCDC.
;
_cell_angle_alpha 90
_cell_angle_beta 90
_cell_angle_gamma 90
_cell_formula_units_Z 4
_cell_length_a 15.61240(10)
_cell_length_b 15.61240(10)
_cell_length_c 15.61240(10)
_cell_measurement_reflns_used 3883
_cell_measurement_temperature 293(2)
_cell_measurement_theta_max 76.0696
_cell_measurement_theta_min 2.8280
_cell_volume 3805.48(4)
_computing_molecular_graphics 'Ortep-3 for Windows (Farrugia, 1997)'
_computing_publication_material 'WinGX publication routines (Farrugia, 1999)'
_computing_structure_refinement 'SHELXL-97 (Sheldrick, 1997)'
_computing_structure_solution 'SHELXS-97 (Sheldrick, 1997)'
_diffrn_ambient_temperature 293(2)
_diffrn_detector_area_resol_mean 10.4323
_diffrn_measured_fraction_theta_full 0.992
_diffrn_measured_fraction_theta_max 0.993
_diffrn_measurement_device_type 'Xcalibur, Ruby'
_diffrn_measurement_method 'CCD, \w scans'
_diffrn_radiation_monochromator graphite
_diffrn_radiation_source 'Enhance (Cu) X-ray Source'
_diffrn_radiation_type 'Cu K\a'
_diffrn_radiation_wavelength 1.5418
_diffrn_reflns_av_R_equivalents 0.0304
_diffrn_reflns_limit_h_max 19
_diffrn_reflns_limit_h_min -11
_diffrn_reflns_limit_k_max 9
_diffrn_reflns_limit_k_min -14
_diffrn_reflns_limit_l_max 19
_diffrn_reflns_limit_l_min -18
_diffrn_reflns_number 6585
_diffrn_reflns_theta_full 76.25
_diffrn_reflns_theta_max 76.25
_diffrn_reflns_theta_min 4.91
_exptl_absorpt_coefficient_mu 6.613
_exptl_absorpt_correction_T_max 1.00000
_exptl_absorpt_correction_T_min 0.39144
_exptl_absorpt_correction_type multi-scan
_exptl_absorpt_process_details
;
CrysAlisPro, Oxford Diffraction Ltd.,
Version 1.171.33.55 (release 05-01-2010 CrysAlis171 .NET)
(compiled Jan  5 2010,16:28:46)
Empirical absorption correction using spherical harmonics,
 implemented in SCALE3 ABSPACK scaling algorithm.
;
_exptl_crystal_colour green
_exptl_crystal_density_diffrn 1.609
_exptl_crystal_density_method 'not measured'
_exptl_crystal_description prism
_exptl_crystal_F_000 1860.0
_exptl_crystal_size_max 0.15
_exptl_crystal_size_mid 0.1
_exptl_crystal_size_min 0.07
_refine_diff_density_max 0.452
_refine_diff_density_min -0.3
_refine_ls_abs_structure_details 'Flack H D (1983), Acta Cryst. A39, 876-881'
_refine_ls_abs_structure_Flack 0.008(8)
_refine_ls_extinction_method none
_refine_ls_goodness_of_fit_ref 1.027
_refine_ls_hydrogen_treatment constr
_refine_ls_matrix_type full
_refine_ls_number_parameters 89
_refine_ls_number_reflns 1330
_refine_ls_number_restraints 0
_refine_ls_restrained_S_all 1.027
_refine_ls_R_factor_gt 0.0422
_refine_ls_shift/su_max 0
_refine_ls_structure_factor_coef Fsqd
_refine_ls_weighting_details 'calc w=1/[\s^2^(Fo^2^)+(0.0875P)^2^+0.0000P] where P=(Fo^2^+2Fc^2^)/3'
_refine_ls_weighting_scheme calc
_refine_ls_wR_factor_ref 0.1158
_reflns_number_gt 1150
_reflns_number_total 1330
_reflns_threshold_expression >2sigma(I)
_cod_data_source_file c5dt02933c2.cif
_cod_data_source_block marijana-zeleni-oktaedar-abs
_cod_depositor_comments 'Adding full bibliography for 7036966.cif.'
_cod_original_formula_sum 'C36 H24 Cu1 Mn2 N6 O13'
_cod_database_code 7036966

loop_
_symmetry_equiv_pos_as_xyz
'x, y, z'
'x+1/2, -y+1/2, -z'
'-x+1/2, -y, z+1/2'
'-x, y+1/2, -z+1/2'
'-y+3/4, x+1/4, z+3/4'
'y+1/4, x+3/4, -z+3/4'
'y+3/4, -x+3/4, z+1/4'
'-y+1/4, -x+1/4, -z+1/4'
'y, z, x'
'-y+1/2, -z, x+1/2'
'y+1/2, -z+1/2, -x'
'-y, z+1/2, -x+1/2'
'-z+3/4, y+1/4, x+3/4'
'-z+1/4, -y+1/4, -x+1/4'
'z+3/4, -y+3/4, x+1/4'
'z+1/4, y+3/4, -x+3/4'
'z, x, y'
'-z, x+1/2, -y+1/2'
'-z+1/2, -x, y+1/2'
'z+1/2, -x+1/2, -y'
'-x+1/4, -z+1/4, -y+1/4'
'-x+3/4, z+1/4, y+3/4'
'x+3/4, -z+3/4, y+1/4'
'x+1/4, z+3/4, -y+3/4'

loop_
_atom_site_label
_atom_site_type_symbol
_atom_site_fract_x
_atom_site_fract_y
_atom_site_fract_z
_atom_site_U_iso_or_equiv
_atom_site_adp_type
_atom_site_occupancy
_atom_site_calc_flag
_atom_site_refinement_flags
O2 O 0.13527(15) 0.51335(14) 0.83545(13) 0.0621(6) Uani 1 d .
C6 C 0.125 0.56103(19) 0.68897(19) 0.0545(9) Uani 1 d S
C7 C 0.125 0.49011(18) 0.75989(18) 0.0514(9) Uani 1 d S
O3 O 0.1512(8) 0.9012(8) 0.375 0.166 Uiso 0.33 d SP
Mn1 Mn 0.15078(3) 0.65078(3) 0.84922(3) 0.0571(3) Uani 1 d S
O1 O 0.14268(16) 0.63530(13) 0.71226(14) 0.0642(6) Uani 1 d .
Cu1 Cu 0.375 0.875 0.625 0.0440(3) Uani 1 d S
N1 N 0.37869(16) 0.86050(17) 0.49048(15) 0.0559(6) Uani 1 d .
C5 C 0.37715(19) 0.7787(2) 0.46189(19) 0.0552(7) Uani 1 d .
C1 C 0.3838(3) 0.9245(3) 0.4336(3) 0.0747(9) Uani 1 d .
H1 H 0.385 0.9806 0.4538 0.09 Uiso 1 calc R
C4 C 0.3794(2) 0.7605(3) 0.3749(2) 0.0750(10) Uani 1 d .
H4 H 0.3775 0.7043 0.3553 0.09 Uiso 1 calc R
C3 C 0.3847(3) 0.8287(4) 0.3179(3) 0.0929(14) Uani 1 d .
H3 H 0.3863 0.8182 0.2592 0.111 Uiso 1 calc R
C2 C 0.3874(3) 0.9112(3) 0.3477(3) 0.0910(12) Uani 1 d .
H2 H 0.3916 0.9571 0.3099 0.109 Uiso 1 calc R

loop_
_atom_site_aniso_label
_atom_site_aniso_U_11
_atom_site_aniso_U_22
_atom_site_aniso_U_33
_atom_site_aniso_U_23
_atom_site_aniso_U_13
_atom_site_aniso_U_12
O2 0.0805(14) 0.0558(11) 0.0501(11) 0.0045(8) -0.0019(10) 0.0040(10)
C6 0.056(2) 0.0537(13) 0.0537(13) 0.0056(18) -0.0001(13) -0.0001(13)
C7 0.050(2) 0.0520(13) 0.0520(13) 0.0039(16) 0.0045(12) 0.0045(12)
Mn1 0.0571(3) 0.0571(3) 0.0571(3) -0.0018(2) -0.0018(2) 0.0018(2)
O1 0.0858(16) 0.0532(12) 0.0536(11) 0.0051(9) -0.0018(11) -0.0044(10)
Cu1 0.0440(3) 0.0440(3) 0.0440(3) 0.0017(2) 0.0017(2) -0.0017(2)
N1 0.0545(13) 0.0621(14) 0.0511(12) -0.0046(11) 0.0023(10) -0.0044(11)
C5 0.0450(13) 0.0672(18) 0.0534(15) -0.0132(13) 0.0008(13) -0.0010(13)
C1 0.079(2) 0.075(2) 0.070(2) 0.0139(16) 0.0004(18) -0.0092(18)
C4 0.0598(19) 0.103(3) 0.0620(19) -0.023(2) -0.0014(16) 0.0099(19)
C3 0.075(2) 0.150(5) 0.054(2) -0.007(2) 0.0043(18) 0.015(3)
C2 0.091(3) 0.117(4) 0.065(2) 0.019(2) 0.007(2) 0.000(3)

loop_
_atom_type_symbol
_atom_type_description
_atom_type_scat_dispersion_real
_atom_type_scat_dispersion_imag
_atom_type_scat_source
C C 0.018 0.009 'International Tables Vol C Tables 4.2.6.8 and 6.1.1.4'
H H 0 0 'International Tables Vol C Tables 4.2.6.8 and 6.1.1.4'
Cu Cu -1.965 0.589 'International Tables Vol C Tables 4.2.6.8 and 6.1.1.4'
Mn Mn -0.53 2.805 'International Tables Vol C Tables 4.2.6.8 and 6.1.1.4'
N N 0.031 0.018 'International Tables Vol C Tables 4.2.6.8 and 6.1.1.4'
O O 0.049 0.032 'International Tables Vol C Tables 4.2.6.8 and 6.1.1.4'

loop_
_geom_angle_atom_site_label_1
_geom_angle_atom_site_label_2
_geom_angle_atom_site_label_3
_geom_angle
_geom_angle_site_symmetry_1
_geom_angle_site_symmetry_3
C7 O2 Mn1 113.4(2) . .
O1 C6 O1 126.3(4) 21_566 .
O1 C6 C7 116.8(2) 21_566 .
O1 C6 C7 116.8(2) . .
O2 C7 O2 124.7(4) 21_566 .
O2 C7 C6 117.65(19) 21_566 .
O2 C7 C6 117.65(19) . .
O3 O3 O3 60.000(2) 15_465 12_655
O1 Mn1 O1 99.37(8) 18_656 .
O1 Mn1 O1 99.37(8) 18_656 11_466
O1 Mn1 O1 99.37(8) . 11_466
O1 Mn1 O2 77.55(8) 18_656 18_656
O1 Mn1 O2 166.94(9) . 18_656
O1 Mn1 O2 93.66(9) 11_466 18_656
O1 Mn1 O2 93.66(9) 18_656 .
O1 Mn1 O2 77.55(8) . .
O1 Mn1 O2 166.94(9) 11_466 .
O2 Mn1 O2 89.92(9) 18_656 .
O1 Mn1 O2 166.94(9) 18_656 11_466
O1 Mn1 O2 93.66(9) . 11_466
O1 Mn1 O2 77.55(8) 11_466 11_466
O2 Mn1 O2 89.92(9) 18_656 11_466
O2 Mn1 O2 89.92(9) . 11_466
C6 O1 Mn1 114.0(2) . .
N1 Cu1 N1 77.75(14) 22_554 .
N1 Cu1 N1 94.72(9) 22_554 8_666
N1 Cu1 N1 169.10(15) . 8_666
N1 Cu1 N1 93.76(14) 22_554 18_656
N1 Cu1 N1 94.72(9) . 18_656
N1 Cu1 N1 77.75(14) 8_666 18_656
N1 Cu1 N1 169.10(15) 22_554 11_466
N1 Cu1 N1 94.72(9) . 11_466
N1 Cu1 N1 93.76(14) 8_666 11_466
N1 Cu1 N1 94.72(9) 18_656 11_466
N1 Cu1 N1 94.72(9) 22_554 15_465
N1 Cu1 N1 93.76(14) . 15_465
N1 Cu1 N1 94.72(9) 8_666 15_465
N1 Cu1 N1 169.10(15) 18_656 15_465
N1 Cu1 N1 77.75(14) 11_466 15_465
C1 N1 C5 119.1(3) . .
C1 N1 Cu1 125.5(2) . .
C5 N1 Cu1 115.4(2) . .
N1 C5 C4 121.0(3) . .
N1 C5 C5 115.76(16) . 22_554
C4 C5 C5 123.2(2) . 22_554
N1 C1 C2 122.9(4) . .
N1 C1 H1 118.6 . .
C2 C1 H1 118.6 . .
C5 C4 C3 118.2(4) . .
C5 C4 H4 120.9 . .
C3 C4 H4 120.9 . .
C2 C3 C4 120.3(4) . .
C2 C3 H3 119.9 . .
C4 C3 H3 119.9 . .
C1 C2 C3 118.5(4) . .
C1 C2 H2 120.7 . .
C3 C2 H2 120.7 . .

loop_
_geom_bond_atom_site_label_1
_geom_bond_atom_site_label_2
_geom_bond_distance
_geom_bond_site_symmetry_2
O2 C7 1.245(3) .
O2 Mn1 2.170(2) .
C6 O1 1.246(3) 21_566
C6 O1 1.246(3) .
C6 C7 1.566(6) .
C7 O2 1.245(3) 21_566
O3 O3 1.00(3) 15_465
O3 O3 1.00(3) 12_655
Mn1 O1 2.156(2) 18_656
Mn1 O1 2.156(2) .
Mn1 O1 2.156(2) 11_466
Mn1 O2 2.170(2) 18_656
Mn1 O2 2.170(2) 11_466
Cu1 N1 2.113(2) 22_554
Cu1 N1 2.113(2) .
Cu1 N1 2.113(2) 8_666
Cu1 N1 2.113(2) 18_656
Cu1 N1 2.113(2) 11_466
Cu1 N1 2.113(2) 15_465
N1 C1 1.339(4) .
N1 C5 1.353(4) .
C5 C4 1.388(5) .
C5 C5 1.477(6) 22_554
C1 C2 1.359(6) .
C1 H1 0.93 .
C4 C3 1.390(7) .
C4 H4 0.93 .
C3 C2 1.371(7) .
C3 H3 0.93 .
C2 H2 0.93 .

loop_
_geom_torsion_atom_site_label_1
_geom_torsion_atom_site_label_2
_geom_torsion_atom_site_label_3
_geom_torsion_atom_site_label_4
_geom_torsion
_geom_torsion_site_symmetry_1
_geom_torsion_site_symmetry_4
Mn1 O2 C7 O2 -179.91(17) . 21_566
Mn1 O2 C7 C6 0.09(17) . .
O1 C6 C7 O2 6.01(17) 21_566 21_566
O1 C6 C7 O2 -173.99(17) . 21_566
O1 C6 C7 O2 -173.99(17) 21_566 .
O1 C6 C7 O2 6.01(17) . .
C7 O2 Mn1 O1 -102.08(15) . 18_656
C7 O2 Mn1 O1 -3.27(15) . .
C7 O2 Mn1 O1 74.4(4) . 11_466
C7 O2 Mn1 O2 -179.59(16) . 18_656
C7 O2 Mn1 O2 90.5(2) . 11_466
O1 C6 O1 Mn1 171.38(18) 21_566 .
C7 C6 O1 Mn1 -8.62(18) . .
O1 Mn1 O1 C6 98.4(2) 18_656 .
O1 Mn1 O1 C6 -160.39(16) 11_466 .
O2 Mn1 O1 C6 23.2(5) 18_656 .
O2 Mn1 O1 C6 6.69(16) . .
O2 Mn1 O1 C6 -82.42(16) 11_466 .
N1 Cu1 N1 C1 -178.8(3) 22_554 .
N1 Cu1 N1 C1 -131.8(3) 8_666 .
N1 Cu1 N1 C1 -86.0(2) 18_656 .
N1 Cu1 N1 C1 9.1(3) 11_466 .
N1 Cu1 N1 C1 87.1(3) 15_465 .
N1 Cu1 N1 C5 -0.07(15) 22_554 .
N1 Cu1 N1 C5 46.9(2) 8_666 .
N1 Cu1 N1 C5 92.8(3) 18_656 .
N1 Cu1 N1 C5 -172.1(2) 11_466 .
N1 Cu1 N1 C5 -94.1(2) 15_465 .
C1 N1 C5 C4 -1.0(5) . .
Cu1 N1 C5 C4 -179.9(2) . .
C1 N1 C5 C5 179.0(3) . 22_554
Cu1 N1 C5 C5 0.2(4) . 22_554
C5 N1 C1 C2 0.1(6) . .
Cu1 N1 C1 C2 178.9(3) . .
N1 C5 C4 C3 1.0(5) . .
C5 C5 C4 C3 -179.1(4) 22_554 .
C5 C4 C3 C2 0.0(6) . .
N1 C1 C2 C3 0.8(6) . .
C4 C3 C2 C1 -0.8(6) . .
